data_1505365
loop_
_publ_author_name
'L\'opez-Alberca, Mar\'ia P'
'Manche\~no, Mar\'ia J'
'Fernandez, Israel'
'G\'omez-Gallego, Mar'
'Sierra, Miguel A.'
'Torres, Rosario'

_publ_section_title
;
 Divergent pathways in the reaction of Fischer carbenes and palladium.
;
_journal_issue 9
_journal_name_full 'Organic letters'
_journal_page_first 1757
_journal_page_last 1759
_journal_paper_doi 10.1021/ol070431n
_journal_volume 9
_journal_year 2007
_chemical_formula_sum 'C34 H30 I2 N2 O2 Pd'
_chemical_formula_weight 858.80
_chemical_name_systematic
; 
 ? 
;
_space_group_IT_number 14
_symmetry_cell_setting monoclinic
_symmetry_space_group_name_Hall '-P 2ybc'
_symmetry_space_group_name_H-M 'P 1 21/c 1'
_atom_sites_solution_hydrogens geom
_atom_sites_solution_primary direct
_atom_sites_solution_secondary difmap
_audit_creation_method SHELXL-97
_cell_angle_alpha 90.00
_cell_angle_beta 94.1500(10)
_cell_angle_gamma 90.00
_cell_formula_units_Z 4
_cell_length_a 16.8655(9)
_cell_length_b 12.4380(6)
_cell_length_c 16.0200(8)
_cell_measurement_temperature 293(2)
_cell_volume 3351.8(3)
_computing_cell_refinement 'Bruker SMART'
_computing_data_collection 'Bruker SMART'
_computing_data_reduction 'Bruker SHELXTL'
_computing_molecular_graphics 'Bruker SHELXTL'
_computing_publication_material 'Bruker SHELXTL'
_computing_structure_refinement 'SHELXL-97 (Sheldrick, 1997)'
_computing_structure_solution 'SHELXS-97 (Sheldrick, 1990)'
_diffrn_ambient_temperature 293(2)
_diffrn_measured_fraction_theta_full 0.939
_diffrn_measured_fraction_theta_max 0.939
_diffrn_measurement_device_type 'CCD area detector'
_diffrn_measurement_method 'phi and omega scans'
_diffrn_radiation_monochromator graphite
_diffrn_radiation_source 'fine-focus sealed tube'
_diffrn_radiation_type MoK\a
_diffrn_radiation_wavelength 0.71073
_diffrn_reflns_av_R_equivalents 0.0756
_diffrn_reflns_av_sigmaI/netI 0.0786
_diffrn_reflns_limit_h_max 22
_diffrn_reflns_limit_h_min -21
_diffrn_reflns_limit_k_max 16
_diffrn_reflns_limit_k_min -12
_diffrn_reflns_limit_l_max 21
_diffrn_reflns_limit_l_min -21
_diffrn_reflns_number 31144
_diffrn_reflns_theta_full 28.95
_diffrn_reflns_theta_max 28.95
_diffrn_reflns_theta_min 1.21
_exptl_absorpt_coefficient_mu 2.427
_exptl_absorpt_correction_type none
_exptl_crystal_colour yellow
_exptl_crystal_density_diffrn 1.702
_exptl_crystal_density_method 'not measured'
_exptl_crystal_description prismatic
_exptl_crystal_F_000 1664
_exptl_crystal_size_max 0.30
_exptl_crystal_size_mid 0.14
_exptl_crystal_size_min 0.09
_refine_diff_density_max 0.916
_refine_diff_density_min -0.814
_refine_diff_density_rms 0.100
_refine_ls_extinction_method none
_refine_ls_goodness_of_fit_ref 0.889
_refine_ls_hydrogen_treatment constr
_refine_ls_matrix_type full
_refine_ls_number_parameters 372
_refine_ls_number_reflns 8322
_refine_ls_number_restraints 0
_refine_ls_restrained_S_all 0.889
_refine_ls_R_factor_all 0.0957
_refine_ls_R_factor_gt 0.0380
_refine_ls_shift/su_max 0.024
_refine_ls_shift/su_mean 0.002
_refine_ls_structure_factor_coef Fsqd
_refine_ls_weighting_details 'calc w=1/[\s^2^(Fo^2^)+(0.0383P)^2^+0.0000P] where P=(Fo^2^+2Fc^2^)/3'
_refine_ls_weighting_scheme calc
_refine_ls_wR_factor_gt 0.0808
_refine_ls_wR_factor_ref 0.0954
_reflns_number_gt 4301
_reflns_number_total 8322
_reflns_threshold_expression >2sigma(I)
_cod_data_source_file ol070431nsi20070220_102135.cif
_cod_data_source_block mpl109
_cod_depositor_comments
;
The following automatic conversions were performed:

'_symmetry_cell_setting' value 'Monoclinic' changed to 'monoclinic'
according to /home/saulius/struct/CIF-dictionaries/cif_core.dic
dictionary named 'cif_core.dic' version 2.4.1 from 2010-06-29.

Automatic conversion script
Id: cif_fix_values 1715 2011-07-08 13:25:40Z adriana 
;
_cod_original_sg_symbol_H-M P2(1)/c
_cod_database_code 1505365

loop_
_symmetry_equiv_pos_as_xyz
'x, y, z'
'-x, y+1/2, -z+1/2'
'-x, -y, -z'
'x, -y-1/2, z-1/2'

loop_
_atom_site_label
_atom_site_type_symbol
_atom_site_fract_x
_atom_site_fract_y
_atom_site_fract_z
_atom_site_U_iso_or_equiv
_atom_site_adp_type
_atom_site_occupancy
_atom_site_symmetry_multiplicity
_atom_site_calc_flag
_atom_site_refinement_flags
Pd1 Pd 0.230568(19) 0.92748(3) 0.180214(19) 0.03934(10) Uani 1 1 d .
I1 I 0.27885(2) 0.97709(3) 0.41208(2) 0.07599(14) Uani 1 1 d .
I1' I 0.21115(2) 0.61940(3) 0.14636(2) 0.07244(14) Uani 1 1 d .
C1 C 0.3991(3) 0.9177(4) 0.2205(3) 0.0523(12) Uani 1 1 d .
C2 C 0.3882(3) 0.9937(4) 0.1542(3) 0.0532(13) Uani 1 1 d .
H2 H 0.4309 1.0278 0.1319 0.064 Uiso 1 1 calc R
C3 C 0.3122(3) 1.0134(3) 0.1256(3) 0.0450(11) Uani 1 1 d .
C4 C 0.3558(3) 1.1393(4) 0.0241(3) 0.0660(15) Uani 1 1 d .
H4A H 0.3874 1.1812 0.0653 0.079 Uiso 1 1 calc R
H4B H 0.3904 1.0888 -0.0017 0.079 Uiso 1 1 calc R
C5 C 0.3155(4) 1.2116(5) -0.0407(4) 0.106(2) Uani 1 1 d .
H5A H 0.2896 1.1689 -0.0846 0.158 Uiso 1 1 calc R
H5B H 0.3543 1.2573 -0.0637 0.158 Uiso 1 1 calc R
H5C H 0.2767 1.2550 -0.0155 0.158 Uiso 1 1 calc R
C6 C 0.3505(2) 0.7968(4) 0.3147(3) 0.0432(11) Uani 1 1 d .
C7 C 0.3297(3) 0.8260(4) 0.3944(3) 0.0517(12) Uani 1 1 d .
C8 C 0.3436(3) 0.7587(5) 0.4625(3) 0.0662(15) Uani 1 1 d .
H8 H 0.3295 0.7794 0.5152 0.079 Uiso 1 1 calc R
C9 C 0.3786(3) 0.6606(5) 0.4508(4) 0.0774(17) Uani 1 1 d .
H9 H 0.3894 0.6152 0.4964 0.093 Uiso 1 1 calc R
C10 C 0.3980(3) 0.6284(5) 0.3723(4) 0.0729(16) Uani 1 1 d .
H10 H 0.4209 0.5613 0.3652 0.087 Uiso 1 1 calc R
C11 C 0.3835(3) 0.6952(4) 0.3049(3) 0.0583(13) Uani 1 1 d .
H11 H 0.3958 0.6725 0.2521 0.070 Uiso 1 1 calc R
C12 C 0.4835(3) 0.8994(5) 0.2583(3) 0.0677(15) Uani 1 1 d .
C13 C 0.5341(4) 0.8314(6) 0.2231(4) 0.107(2) Uani 1 1 d .
H13 H 0.5180 0.7943 0.1744 0.128 Uiso 1 1 calc R
C14 C 0.6111(5) 0.8175(9) 0.2610(6) 0.147(4) Uani 1 1 d .
H14 H 0.6465 0.7720 0.2363 0.177 Uiso 1 1 calc R
C15 C 0.6344(5) 0.8682(11) 0.3316(7) 0.148(5) Uani 1 1 d .
H15 H 0.6849 0.8555 0.3569 0.178 Uiso 1 1 calc R
C16 C 0.5859(5) 0.9373(9) 0.3666(6) 0.152(4) Uani 1 1 d .
H16 H 0.6031 0.9734 0.4154 0.182 Uiso 1 1 calc R
C17 C 0.5087(4) 0.9554(6) 0.3297(5) 0.109(2) Uani 1 1 d .
H17 H 0.4752 1.0045 0.3531 0.131 Uiso 1 1 calc R
C1' C 0.0684(3) 0.8605(4) 0.1982(3) 0.0437(11) Uani 1 1 d .
C2' C 0.0641(3) 0.9514(4) 0.1447(3) 0.0468(11) Uani 1 1 d .
H2' H 0.0156 0.9787 0.1231 0.056 Uiso 1 1 calc R
C3' C 0.1341(3) 0.9971(3) 0.1263(2) 0.0432(11) Uani 1 1 d .
C4' C 0.0664(3) 1.1451(4) 0.0573(3) 0.0632(14) Uani 1 1 d .
H4'1 H 0.0385 1.1621 0.1065 0.076 Uiso 1 1 calc R
H4'2 H 0.0316 1.1024 0.0196 0.076 Uiso 1 1 calc R
C5' C 0.0903(4) 1.2468(5) 0.0147(4) 0.095(2) Uani 1 1 d .
H5'1 H 0.1249 1.2881 0.0525 0.142 Uiso 1 1 calc R
H5'2 H 0.0437 1.2881 -0.0017 0.142 Uiso 1 1 calc R
H5'3 H 0.1176 1.2289 -0.0340 0.142 Uiso 1 1 calc R
C6' C 0.1478(2) 0.7464(4) 0.2888(3) 0.0418(11) Uani 1 1 d .
C7' C 0.1828(3) 0.6501(4) 0.2703(3) 0.0477(11) Uani 1 1 d .
C8' C 0.1972(3) 0.5709(4) 0.3308(3) 0.0568(13) Uani 1 1 d .
H8' H 0.2219 0.5069 0.3174 0.068 Uiso 1 1 calc R
C9' C 0.1749(3) 0.5876(5) 0.4096(3) 0.0672(15) Uani 1 1 d .
H9' H 0.1835 0.5346 0.4501 0.081 Uiso 1 1 calc R
C10' C 0.1391(3) 0.6845(5) 0.4296(3) 0.0628(14) Uani 1 1 d .
H10' H 0.1244 0.6959 0.4837 0.075 Uiso 1 1 calc R
C11' C 0.1254(3) 0.7635(4) 0.3698(3) 0.0531(12) Uani 1 1 d .
H11' H 0.1012 0.8277 0.3834 0.064 Uiso 1 1 calc R
C12' C -0.0072(3) 0.8041(4) 0.2151(3) 0.0485(11) Uani 1 1 d .
C13' C -0.0185(3) 0.6966(4) 0.1957(3) 0.0564(13) Uani 1 1 d .
H13' H 0.0230 0.6572 0.1759 0.068 Uiso 1 1 calc R
C14' C -0.0904(3) 0.6470(5) 0.2052(3) 0.0668(15) Uani 1 1 d .
H14' H -0.0975 0.5750 0.1908 0.080 Uiso 1 1 calc R
C15' C -0.1508(3) 0.7041(6) 0.2358(3) 0.0771(18) Uani 1 1 d .
H15' H -0.1993 0.6708 0.2424 0.093 Uiso 1 1 calc R
C16' C -0.1408(3) 0.8096(6) 0.2567(4) 0.0811(18) Uani 1 1 d .
H16' H -0.1820 0.8474 0.2786 0.097 Uiso 1 1 calc R
C17' C -0.0696(3) 0.8606(4) 0.2455(3) 0.0685(15) Uani 1 1 d .
H17' H -0.0635 0.9331 0.2585 0.082 Uiso 1 1 calc R
N1 N 0.3385(2) 0.8689(3) 0.2461(2) 0.0452(9) Uani 1 1 d .
N1' N 0.1390(2) 0.8304(3) 0.2281(2) 0.0438(9) Uani 1 1 d .
O1 O 0.29338(18) 1.0828(3) 0.06317(19) 0.0575(9) Uani 1 1 d .
O1' O 0.13893(18) 1.0866(2) 0.08086(17) 0.0515(8) Uani 1 1 d .

loop_
_atom_site_aniso_label
_atom_site_aniso_U_11
_atom_site_aniso_U_22
_atom_site_aniso_U_33
_atom_site_aniso_U_23
_atom_site_aniso_U_13
_atom_site_aniso_U_12
Pd1 0.04467(19) 0.0384(2) 0.03503(17) 0.00397(15) 0.00362(13) 0.00017(16)
I1 0.1010(3) 0.0628(3) 0.0628(2) -0.01307(18) -0.0032(2) 0.0106(2)
I1' 0.0899(3) 0.0687(3) 0.0604(2) -0.00020(18) 0.01708(19) 0.0126(2)
C1 0.050(3) 0.062(3) 0.044(3) 0.002(2) -0.002(2) -0.007(3)
C2 0.052(3) 0.056(3) 0.052(3) 0.013(2) 0.004(2) -0.016(2)
C3 0.061(3) 0.034(3) 0.040(2) 0.000(2) 0.002(2) -0.004(2)
C4 0.078(4) 0.055(4) 0.067(3) 0.018(3) 0.016(3) -0.014(3)
C5 0.140(6) 0.092(5) 0.087(4) 0.040(4) 0.025(4) -0.012(5)
C6 0.031(2) 0.052(3) 0.046(3) 0.006(2) -0.0028(19) -0.005(2)
C7 0.044(3) 0.058(3) 0.052(3) 0.011(2) -0.006(2) -0.002(2)
C8 0.071(4) 0.079(4) 0.048(3) 0.016(3) 0.007(3) 0.008(3)
C9 0.067(4) 0.080(5) 0.084(4) 0.040(4) -0.004(3) 0.009(3)
C10 0.056(3) 0.061(4) 0.102(5) 0.022(4) 0.013(3) 0.009(3)
C11 0.047(3) 0.063(4) 0.066(3) 0.005(3) 0.009(2) 0.002(3)
C12 0.050(3) 0.088(4) 0.064(3) 0.028(3) -0.001(3) -0.018(3)
C13 0.054(4) 0.164(7) 0.103(5) 0.028(5) 0.010(4) 0.020(4)
C14 0.062(5) 0.236(12) 0.146(8) 0.076(8) 0.022(5) 0.028(6)
C15 0.065(6) 0.240(14) 0.137(9) 0.109(9) -0.015(6) -0.031(7)
C16 0.096(6) 0.230(13) 0.120(7) 0.043(7) -0.055(6) -0.081(7)
C17 0.079(5) 0.140(7) 0.103(5) 0.006(5) -0.025(4) -0.032(5)
C1' 0.046(3) 0.046(3) 0.039(2) -0.002(2) -0.001(2) 0.003(2)
C2' 0.048(3) 0.047(3) 0.043(2) 0.001(2) -0.008(2) 0.009(2)
C3' 0.058(3) 0.039(3) 0.033(2) -0.003(2) 0.002(2) 0.000(2)
C4' 0.070(4) 0.060(4) 0.056(3) 0.014(3) -0.012(3) 0.013(3)
C5' 0.106(5) 0.092(5) 0.084(4) 0.054(4) 0.001(4) 0.023(4)
C6' 0.035(2) 0.047(3) 0.043(2) 0.008(2) -0.0006(19) -0.006(2)
C7' 0.047(3) 0.049(3) 0.047(3) 0.007(2) 0.003(2) -0.003(2)
C8' 0.057(3) 0.048(3) 0.065(3) 0.016(3) -0.004(2) -0.001(3)
C9' 0.062(3) 0.076(4) 0.062(3) 0.031(3) -0.010(3) -0.016(3)
C10' 0.058(3) 0.086(4) 0.044(3) 0.014(3) 0.003(2) -0.016(3)
C11' 0.050(3) 0.061(3) 0.048(3) 0.004(2) 0.004(2) -0.005(2)
C12' 0.045(3) 0.051(3) 0.049(3) 0.013(2) -0.007(2) -0.001(2)
C13' 0.057(3) 0.058(4) 0.052(3) 0.008(2) -0.011(2) -0.008(3)
C14' 0.069(4) 0.068(4) 0.060(3) 0.020(3) -0.018(3) -0.014(3)
C15' 0.047(3) 0.100(6) 0.082(4) 0.036(4) -0.012(3) -0.024(4)
C16' 0.049(3) 0.095(5) 0.101(5) 0.025(4) 0.012(3) 0.003(3)
C17' 0.052(3) 0.066(4) 0.089(4) 0.011(3) 0.010(3) 0.001(3)
N1 0.042(2) 0.049(3) 0.044(2) 0.0084(18) 0.0000(16) -0.0044(18)
N1' 0.046(2) 0.040(2) 0.046(2) 0.0047(18) 0.0017(17) 0.0017(18)
O1 0.065(2) 0.055(2) 0.0530(19) 0.0187(16) 0.0076(16) -0.0039(17)
O1' 0.065(2) 0.049(2) 0.0413(17) 0.0118(15) 0.0035(15) 0.0069(17)

loop_
_atom_type_symbol
_atom_type_description
_atom_type_scat_dispersion_real
_atom_type_scat_dispersion_imag
_atom_type_scat_source
C C 0.0033 0.0016 'International Tables Vol C Tables 4.2.6.8 and 6.1.1.4'
H H 0.0000 0.0000 'International Tables Vol C Tables 4.2.6.8 and 6.1.1.4'
N N 0.0061 0.0033 'International Tables Vol C Tables 4.2.6.8 and 6.1.1.4'
O O 0.0106 0.0060 'International Tables Vol C Tables 4.2.6.8 and 6.1.1.4'
Pd Pd -0.9988 1.0072 'International Tables Vol C Tables 4.2.6.8 and 6.1.1.4'
I I -0.4742 1.8119 'International Tables Vol C Tables 4.2.6.8 and 6.1.1.4'

loop_
_geom_angle_atom_site_label_1
_geom_angle_atom_site_label_2
_geom_angle_atom_site_label_3
_geom_angle
C3 Pd1 C3' 98.33(19)
C3 Pd1 N1' 174.92(16)
C3' Pd1 N1' 79.22(16)
C3 Pd1 N1 79.14(16)
C3' Pd1 N1 173.46(15)
N1' Pd1 N1 103.76(13)
N1 C1 C2 119.4(4)
N1 C1 C12 123.1(4)
C2 C1 C12 117.6(4)
C3 C2 C1 116.2(4)
C3 C2 H2 121.9
C1 C2 H2 121.9
C2 C3 O1 122.4(4)
C2 C3 Pd1 114.9(3)
O1 C3 Pd1 122.6(3)
C5 C4 O1 106.5(4)
C5 C4 H4A 110.4
O1 C4 H4A 110.4
C5 C4 H4B 110.4
O1 C4 H4B 110.4
H4A C4 H4B 108.6
C4 C5 H5A 109.5
C4 C5 H5B 109.5
H5A C5 H5B 109.5
C4 C5 H5C 109.5
H5A C5 H5C 109.5
H5B C5 H5C 109.5
N1 C6 C7 120.8(4)
N1 C6 C11 121.4(4)
C7 C6 C11 117.8(4)
C6 C7 C8 121.7(5)
C6 C7 I1 119.3(3)
C8 C7 I1 119.0(4)
C9 C8 C7 118.7(5)
C9 C8 H8 120.7
C7 C8 H8 120.7
C10 C9 C8 120.9(5)
C10 C9 H9 119.5
C8 C9 H9 119.5
C9 C10 C11 120.1(5)
C9 C10 H10 119.9
C11 C10 H10 119.9
C6 C11 C10 120.7(5)
C6 C11 H11 119.6
C10 C11 H11 119.6
C13 C12 C17 119.7(6)
C13 C12 C1 121.8(6)
C17 C12 C1 118.5(6)
C12 C13 C14 119.2(8)
C12 C13 H13 120.4
C14 C13 H13 120.4
C15 C14 C13 121.1(10)
C15 C14 H14 119.5
C13 C14 H14 119.5
C14 C15 C16 120.6(10)
C14 C15 H15 119.7
C16 C15 H15 119.7
C17 C16 C15 120.1(10)
C17 C16 H16 119.9
C15 C16 H16 119.9
C16 C17 C12 119.2(8)
C16 C17 H17 120.4
C12 C17 H17 120.4
N1' C1' C2' 117.2(4)
N1' C1' C12' 124.4(4)
C2' C1' C12' 118.4(4)
C1' C2' C3' 117.2(4)
C1' C2' H2' 121.4
C3' C2' H2' 121.4
O1' C3' C2' 123.6(4)
O1' C3' Pd1 121.4(3)
C2' C3' Pd1 114.8(3)
O1' C4' C5' 106.9(4)
O1' C4' H4'1 110.3
C5' C4' H4'1 110.3
O1' C4' H4'2 110.3
C5' C4' H4'2 110.3
H4'1 C4' H4'2 108.6
C4' C5' H5'1 109.5
C4' C5' H5'2 109.5
H5'1 C5' H5'2 109.5
C4' C5' H5'3 109.5
H5'1 C5' H5'3 109.5
H5'2 C5' H5'3 109.5
C7' C6' C11' 118.8(4)
C7' C6' N1' 121.1(4)
C11' C6' N1' 120.0(4)
C8' C7' C6' 121.5(4)
C8' C7' I1' 119.2(4)
C6' C7' I1' 119.3(3)
C9' C8' C7' 119.5(5)
C9' C8' H8' 120.2
C7' C8' H8' 120.2
C8' C9' C10' 119.9(5)
C8' C9' H9' 120.0
C10' C9' H9' 120.0
C9' C10' C11' 120.6(5)
C9' C10' H10' 119.7
C11' C10' H10' 119.7
C10' C11' C6' 119.6(5)
C10' C11' H11' 120.2
C6' C11' H11' 120.2
C13' C12' C17' 118.3(5)
C13' C12' C1' 121.2(4)
C17' C12' C1' 120.3(4)
C12' C13' C14' 121.1(5)
C12' C13' H13' 119.4
C14' C13' H13' 119.4
C15' C14' C13' 119.5(6)
C15' C14' H14' 120.2
C13' C14' H14' 120.2
C16' C15' C14' 120.5(5)
C16' C15' H15' 119.8
C14' C15' H15' 119.8
C17' C16' C15' 120.3(6)
C17' C16' H16' 119.8
C15' C16' H16' 119.8
C16' C17' C12' 120.2(5)
C16' C17' H17' 119.9
C12' C17' H17' 119.9
C1 N1 C6 118.3(4)
C1 N1 Pd1 110.3(3)
C6 N1 Pd1 131.1(3)
C1' N1' C6' 120.5(4)
C1' N1' Pd1 111.6(3)
C6' N1' Pd1 127.8(3)
C3 O1 C4 119.7(4)
C3' O1' C4' 118.5(3)

loop_
_geom_bond_atom_site_label_1
_geom_bond_atom_site_label_2
_geom_bond_distance
Pd1 C3 1.994(4)
Pd1 C3' 1.985(4)
Pd1 N1' 2.146(3)
Pd1 N1 2.164(3)
I1 C7 2.093(5)
I1' C7' 2.111(4)
C1 N1 1.282(5)
C1 C2 1.423(6)
C1 C12 1.523(7)
C2 C3 1.353(6)
C2 H2 0.9300
C3 O1 1.342(5)
C4 C5 1.500(7)
C4 O1 1.445(5)
C4 H4A 0.9700
C4 H4B 0.9700
C5 H5A 0.9600
C5 H5B 0.9600
C5 H5C 0.9600
C6 N1 1.421(5)
C6 C7 1.397(6)
C6 C11 1.394(6)
C7 C8 1.381(6)
C8 C9 1.375(7)
C8 H8 0.9300
C9 C10 1.381(8)
C9 H9 0.9300
C10 C11 1.370(7)
C10 H10 0.9300
C11 H11 0.9300
C12 C13 1.352(8)
C12 C17 1.379(8)
C13 C14 1.405(9)
C13 H13 0.9300
C14 C15 1.329(13)
C14 H14 0.9300
C15 C16 1.337(14)
C15 H15 0.9300
C16 C17 1.408(10)
C16 H16 0.9300
C17 H17 0.9300
C1' N1' 1.305(5)
C1' C2' 1.418(6)
C1' C12' 1.497(6)
C2' C3' 1.362(6)
C2' H2' 0.9300
C3' O1' 1.335(5)
C4' O1' 1.450(5)
C4' C5' 1.506(7)
C4' H4'1 0.9700
C4' H4'2 0.9700
C5' H5'1 0.9600
C5' H5'2 0.9600
C5' H5'3 0.9600
C6' C7' 1.377(6)
C6' C11' 1.394(6)
C6' N1' 1.427(5)
C7' C8' 1.391(6)
C8' C9' 1.358(7)
C8' H8' 0.9300
C9' C10' 1.395(7)
C9' H9' 0.9300
C10' C11' 1.380(6)
C10' H10' 0.9300
C11' H11' 0.9300
C12' C13' 1.382(6)
C12' C17' 1.383(6)
C13' C14' 1.378(6)
C13' H13' 0.9300
C14' C15' 1.363(8)
C14' H14' 0.9300
C15' C16' 1.362(8)
C15' H15' 0.9300
C16' C17' 1.381(7)
C16' H16' 0.9300
C17' H17' 0.9300

loop_
_geom_torsion_atom_site_label_1
_geom_torsion_atom_site_label_2
_geom_torsion_atom_site_label_3
_geom_torsion_atom_site_label_4
_geom_torsion
N1 C1 C2 C3 3.5(7)
C12 C1 C2 C3 -175.8(5)
C1 C2 C3 O1 -179.7(4)
C1 C2 C3 Pd1 -1.9(6)
C3' Pd1 C3 C2 174.1(3)
N1' Pd1 C3 C2 -125.1(18)
N1 Pd1 C3 C2 0.3(3)
C3' Pd1 C3 O1 -8.1(4)
N1' Pd1 C3 O1 53(2)
N1 Pd1 C3 O1 178.1(4)
N1 C6 C7 C8 -177.6(4)
C11 C6 C7 C8 2.3(7)
N1 C6 C7 I1 0.8(5)
C11 C6 C7 I1 -179.3(3)
C6 C7 C8 C9 -0.2(8)
I1 C7 C8 C9 -178.6(4)
C7 C8 C9 C10 -1.5(8)
C8 C9 C10 C11 1.0(8)
N1 C6 C11 C10 177.1(4)
C7 C6 C11 C10 -2.8(7)
C9 C10 C11 C6 1.2(8)
N1 C1 C12 C13 97.4(6)
C2 C1 C12 C13 -83.3(7)
N1 C1 C12 C17 -83.7(7)
C2 C1 C12 C17 95.7(6)
C17 C12 C13 C14 1.3(10)
C1 C12 C13 C14 -179.8(6)
C12 C13 C14 C15 1.4(13)
C13 C14 C15 C16 -2.7(16)
C14 C15 C16 C17 1.3(16)
C15 C16 C17 C12 1.4(13)
C13 C12 C17 C16 -2.6(10)
C1 C12 C17 C16 178.4(6)
N1' C1' C2' C3' 2.6(6)
C12' C1' C2' C3' -176.0(4)
C1' C2' C3' O1' -175.9(4)
C1' C2' C3' Pd1 -0.9(5)
C3 Pd1 C3' O1' -9.8(3)
N1' Pd1 C3' O1' 174.7(3)
N1 Pd1 C3' O1' 57.0(14)
C3 Pd1 C3' C2' 175.0(3)
N1' Pd1 C3' C2' -0.5(3)
N1 Pd1 C3' C2' -118.2(13)
C11' C6' C7' C8' -1.0(7)
N1' C6' C7' C8' 175.1(4)
C11' C6' C7' I1' 176.5(3)
N1' C6' C7' I1' -7.4(5)
C6' C7' C8' C9' 1.3(7)
I1' C7' C8' C9' -176.2(4)
C7' C8' C9' C10' -1.1(7)
C8' C9' C10' C11' 0.6(8)
C9' C10' C11' C6' -0.3(7)
C7' C6' C11' C10' 0.5(6)
N1' C6' C11' C10' -175.6(4)
N1' C1' C12' C13' -57.4(6)
C2' C1' C12' C13' 121.1(5)
N1' C1' C12' C17' 126.9(5)
C2' C1' C12' C17' -54.6(6)
C17' C12' C13' C14' 0.9(7)
C1' C12' C13' C14' -174.8(4)
C12' C13' C14' C15' -1.3(7)
C13' C14' C15' C16' 0.2(8)
C14' C15' C16' C17' 1.3(9)
C15' C16' C17' C12' -1.8(8)
C13' C12' C17' C16' 0.7(7)
C1' C12' C17' C16' 176.4(5)
C2 C1 N1 C6 -177.4(4)
C12 C1 N1 C6 2.0(7)
C2 C1 N1 Pd1 -3.1(5)
C12 C1 N1 Pd1 176.2(4)
C7 C6 N1 C1 104.3(5)
C11 C6 N1 C1 -75.6(6)
C7 C6 N1 Pd1 -68.6(5)
C11 C6 N1 Pd1 111.6(4)
C3 Pd1 N1 C1 1.5(3)
C3' Pd1 N1 C1 -66.3(14)
N1' Pd1 N1 C1 177.3(3)
C3 Pd1 N1 C6 174.8(4)
C3' Pd1 N1 C6 107.0(13)
N1' Pd1 N1 C6 -9.4(4)
C2' C1' N1' C6' 173.8(4)
C12' C1' N1' C6' -7.7(6)
C2' C1' N1' Pd1 -2.9(5)
C12' C1' N1' Pd1 175.7(3)
C7' C6' N1' C1' 114.2(5)
C11' C6' N1' C1' -69.8(5)
C7' C6' N1' Pd1 -69.7(5)
C11' C6' N1' Pd1 106.3(4)
C3 Pd1 N1' C1' -59.7(19)
C3' Pd1 N1' C1' 1.8(3)
N1 Pd1 N1' C1' 175.9(3)
C3 Pd1 N1' C6' 124.0(18)
C3' Pd1 N1' C6' -174.5(4)
N1 Pd1 N1' C6' -0.5(4)
C2 C3 O1 C4 0.1(7)
Pd1 C3 O1 C4 -177.5(3)
C5 C4 O1 C3 -178.6(4)
C2' C3' O1' C4' 6.9(6)
Pd1 C3' O1' C4' -167.9(3)
C5' C4' O1' C3' 174.5(4)
